data_7053329
loop_
_publ_author_name
'Zhang, Na'
'Sun, Zhengang'
'Zhu, Yanyu'
'Zhang, Jing'
'Liu, Lei'
'Huang, Cuiying'
'Lu, Xin'
'Wang, Weinan'
'Tong, Fei'

_publ_section_title
;
 Synthesis, crystal structure and luminescence properties of eight new
 lanthanide carboxyphosphonates with a 3D framework structure
;
_journal_issue 11
_journal_name_full 'New Journal of Chemistry'
_journal_page_first 2429
_journal_paper_doi 10.1039/b9nj00456d
_journal_volume 34
_journal_year 2010
_chemical_formula_sum 'C7 H19 N Nd O9 P'
_chemical_formula_weight 436.44
_chemical_name_systematic
;
?
;
_space_group_IT_number 14
_symmetry_cell_setting monoclinic
_symmetry_space_group_name_Hall '-P 2ybc'
_symmetry_space_group_name_H-M 'P 1 21/c 1'
_atom_sites_solution_hydrogens geom
_atom_sites_solution_primary direct
_atom_sites_solution_secondary difmap
_audit_creation_method SHELXL-97
_cell_angle_alpha 90.00
_cell_angle_beta 96.1480(10)
_cell_angle_gamma 90.00
_cell_formula_units_Z 4
_cell_length_a 5.5871(6)
_cell_length_b 13.4240(15)
_cell_length_c 21.157(2)
_cell_measurement_reflns_used 3268
_cell_measurement_temperature 295(2)
_cell_measurement_theta_max 27.90
_cell_measurement_theta_min 2.46
_cell_volume 1577.7(3)
_computing_cell_refinement 'Bruker SMART'
_computing_data_collection 'Bruker SMART'
_computing_data_reduction 'Bruker SHELXTL'
_computing_molecular_graphics 'Bruker SHELXTL'
_computing_publication_material 'Bruker SHELXTL'
_computing_structure_refinement 'SHELXL-97 (Sheldrick, 1997)'
_computing_structure_solution 'SHELXS-97 (Sheldrick, 1990)'
_diffrn_ambient_temperature 295(2)
_diffrn_measured_fraction_theta_full 0.983
_diffrn_measured_fraction_theta_max 0.983
_diffrn_measurement_device_type 'Smart Apex II CCD'
_diffrn_measurement_method 'omega scans'
_diffrn_radiation_monochromator graphite
_diffrn_radiation_source 'fine-focus sealed tube'
_diffrn_radiation_type MoK\a
_diffrn_radiation_wavelength 0.71073
_diffrn_reflns_av_R_equivalents 0.0309
_diffrn_reflns_av_sigmaI/netI 0.0388
_diffrn_reflns_limit_h_max 7
_diffrn_reflns_limit_h_min -6
_diffrn_reflns_limit_k_max 11
_diffrn_reflns_limit_k_min -17
_diffrn_reflns_limit_l_max 27
_diffrn_reflns_limit_l_min -27
_diffrn_reflns_number 9359
_diffrn_reflns_theta_full 27.49
_diffrn_reflns_theta_max 27.49
_diffrn_reflns_theta_min 1.80
_diffrn_standards_decay_% 0
_diffrn_standards_interval_count 0
_diffrn_standards_interval_time 0
_diffrn_standards_number 0
_exptl_absorpt_coefficient_mu 3.426
_exptl_absorpt_correction_T_max 0.7905
_exptl_absorpt_correction_T_min 0.3326
_exptl_absorpt_correction_type empirical
_exptl_absorpt_process_details sadabs
_exptl_crystal_colour purple
_exptl_crystal_density_diffrn 1.837
_exptl_crystal_density_method 'not measured'
_exptl_crystal_description block
_exptl_crystal_F_000 860
_exptl_crystal_size_max 0.41
_exptl_crystal_size_mid 0.11
_exptl_crystal_size_min 0.07
_refine_diff_density_max 2.715
_refine_diff_density_min -0.761
_refine_diff_density_rms 0.225
_refine_ls_extinction_method none
_refine_ls_goodness_of_fit_ref 1.133
_refine_ls_hydrogen_treatment constr
_refine_ls_matrix_type full
_refine_ls_number_parameters 172
_refine_ls_number_reflns 3564
_refine_ls_number_restraints 6
_refine_ls_restrained_S_all 1.140
_refine_ls_R_factor_all 0.0480
_refine_ls_R_factor_gt 0.0390
_refine_ls_shift/su_max 0.004
_refine_ls_shift/su_mean 0.000
_refine_ls_structure_factor_coef Fsqd
_refine_ls_weighting_details 'calc w=1/[\s^2^(Fo^2^)+(0.0562P)^2^+7.6228P] where P=(Fo^2^+2Fc^2^)/3'
_refine_ls_weighting_scheme calc
_refine_ls_wR_factor_gt 0.1124
_refine_ls_wR_factor_ref 0.1192
_reflns_number_gt 2964
_reflns_number_total 3564
_reflns_threshold_expression >2sigma(I)
_cod_data_source_file b9nj00456d.txt
_cod_data_source_block szg108
_cod_depositor_comments
;
The following automatic conversions were performed:

'_symmetry_cell_setting' value 'Monoclinic' changed to 'monoclinic'
according to /home/saulius/struct/CIF-dictionaries/cif_core.dic
dictionary named 'cif_core.dic' version 2.4.2 from 2011-04-26.

Automatic conversion script
Id: cif_fix_values 1891 2012-01-12 08:04:46Z andrius 
;
_cod_original_sg_symbol_H-M P21/c
_cod_database_code 7053329

loop_
_symmetry_equiv_pos_as_xyz
'x, y, z'
'-x, y+1/2, -z+1/2'
'-x, -y, -z'
'x, -y-1/2, z-1/2'

loop_
_atom_site_label
_atom_site_type_symbol
_atom_site_fract_x
_atom_site_fract_y
_atom_site_fract_z
_atom_site_U_iso_or_equiv
_atom_site_adp_type
_atom_site_occupancy
_atom_site_symmetry_multiplicity
_atom_site_calc_flag
_atom_site_refinement_flags
Nd1 Nd 0.37146(5) 0.86555(2) 1.028490(14) 0.01650(12) Uani 1 1 d .
P1 P 0.0878(3) 0.97693(11) 0.91320(7) 0.0161(3) Uani 1 1 d .
O1 O 0.3142(7) 1.0174(3) 0.95352(19) 0.0193(9) Uani 1 1 d .
O2 O 0.0368(8) 0.8767(3) 0.9426(2) 0.0212(9) Uani 1 1 d .
O3 O -0.1227(8) 1.0476(3) 0.9081(2) 0.0253(10) Uani 1 1 d .
O4 O -0.2992(8) 0.7556(4) 0.5706(2) 0.0305(11) Uani 1 1 d .
O5 O -0.4948(9) 0.6849(4) 0.6421(2) 0.0354(12) Uani 1 1 d .
O6 O 0.5784(8) 0.8123(4) 0.9363(2) 0.0301(11) Uani 1 1 d .
H6C H 0.6348 0.7541 0.9432 0.045 Uiso 1 1 d R
H6D H 0.4786 0.8119 0.9031 0.045 Uiso 1 1 d R
O7 O 0.1402(9) 0.7106(4) 1.0344(3) 0.0359(12) Uani 1 1 d .
H7A H 0.2055 0.6749 1.0647 0.054 Uiso 1 1 d R
H7B H -0.0035 0.7243 1.0411 0.054 Uiso 1 1 d R
O1W O 0.5045(14) 0.6181(5) 0.8712(3) 0.067(2) Uani 1 1 d U
H1WA H 0.6071 0.5761 0.8874 0.101 Uiso 1 1 d R
H1WB H 0.3728 0.5885 0.8593 0.101 Uiso 1 1 d R
O2W O 0.3286(13) 0.5743(5) 0.7403(3) 0.0628(19) Uani 1 1 d .
H2WA H 0.2297 0.6008 0.7119 0.094 Uiso 1 1 d R
H2WB H 0.4678 0.5727 0.7275 0.094 Uiso 1 1 d R
N1 N 0.0058(9) 0.9188(4) 0.7849(2) 0.0203(11) Uani 1 1 d .
C1 C 0.1851(11) 0.9611(5) 0.8347(3) 0.0212(12) Uani 1 1 d .
H1A H 0.2353 1.0255 0.8201 0.025 Uiso 1 1 calc R
H1B H 0.3257 0.9182 0.8385 0.025 Uiso 1 1 calc R
C2 C 0.0868(13) 0.9328(6) 0.7210(3) 0.0310(16) Uani 1 1 d .
H2A H 0.2399 0.8994 0.7194 0.037 Uiso 1 1 calc R
H2B H 0.1106 1.0032 0.7136 0.037 Uiso 1 1 calc R
C3 C -0.0939(14) 0.8920(5) 0.6696(3) 0.0311(15) Uani 1 1 d .
H3B H -0.0335 0.9009 0.6287 0.037 Uiso 1 1 calc R
H3A H -0.2431 0.9290 0.6691 0.037 Uiso 1 1 calc R
C4 C -0.1440(12) 0.7812(5) 0.6796(3) 0.0237(13) Uani 1 1 d .
H4A H 0.0076 0.7452 0.6775 0.028 Uiso 1 1 calc R
C5 C -0.2168(15) 0.7672(6) 0.7463(3) 0.0368(18) Uani 1 1 d .
H5A H -0.2362 0.6967 0.7544 0.044 Uiso 1 1 calc R
H5B H -0.3705 0.7995 0.7492 0.044 Uiso 1 1 calc R
C6 C -0.0283(15) 0.8109(5) 0.7968(3) 0.0346(17) Uani 1 1 d .
H6B H -0.0807 0.8017 0.8387 0.042 Uiso 1 1 calc R
H6A H 0.1235 0.7762 0.7957 0.042 Uiso 1 1 calc R
C7 C -0.3260(12) 0.7391(5) 0.6283(3) 0.0237(13) Uani 1 1 d .

loop_
_atom_site_aniso_label
_atom_site_aniso_U_11
_atom_site_aniso_U_22
_atom_site_aniso_U_33
_atom_site_aniso_U_23
_atom_site_aniso_U_13
_atom_site_aniso_U_12
Nd1 0.01677(19) 0.01764(19) 0.01429(17) 0.00116(11) -0.00200(11) 0.00008(12)
P1 0.0149(7) 0.0201(8) 0.0124(7) -0.0007(5) -0.0032(5) 0.0005(6)
O1 0.018(2) 0.021(2) 0.0170(19) 0.0000(16) -0.0053(16) -0.0035(17)
O2 0.019(2) 0.024(2) 0.019(2) 0.0003(16) -0.0033(17) -0.0046(17)
O3 0.022(2) 0.031(2) 0.022(2) -0.0012(18) -0.0023(17) 0.0062(19)
O4 0.030(3) 0.042(3) 0.018(2) -0.006(2) -0.0018(18) -0.012(2)
O5 0.040(3) 0.043(3) 0.022(2) -0.005(2) -0.002(2) -0.022(2)
O6 0.026(2) 0.039(3) 0.026(2) -0.003(2) 0.0023(19) 0.005(2)
O7 0.033(3) 0.026(3) 0.049(3) 0.008(2) 0.007(2) -0.001(2)
O1W 0.086(5) 0.071(4) 0.045(3) -0.046(3) 0.013(3) -0.040(4)
O2W 0.070(5) 0.084(5) 0.035(3) 0.008(3) 0.009(3) -0.018(4)
N1 0.025(3) 0.024(3) 0.011(2) -0.0029(19) -0.0009(19) -0.006(2)
C1 0.022(3) 0.024(3) 0.018(3) -0.003(2) 0.004(2) -0.005(2)
C2 0.039(4) 0.038(4) 0.016(3) -0.005(3) 0.006(3) -0.016(3)
C3 0.041(4) 0.033(4) 0.018(3) -0.002(3) -0.002(3) -0.010(3)
C4 0.026(3) 0.026(3) 0.017(3) -0.006(2) -0.007(2) -0.002(3)
C5 0.051(5) 0.042(4) 0.016(3) -0.003(3) -0.002(3) -0.024(4)
C6 0.053(5) 0.028(4) 0.022(3) 0.000(3) -0.004(3) -0.015(3)
C7 0.028(3) 0.024(3) 0.019(3) -0.006(2) 0.000(2) -0.003(3)

loop_
_atom_type_symbol
_atom_type_description
_atom_type_scat_dispersion_real
_atom_type_scat_dispersion_imag
_atom_type_scat_source
C C 0.0033 0.0016 'International Tables Vol C Tables 4.2.6.8 and 6.1.1.4'
H H 0.0000 0.0000 'International Tables Vol C Tables 4.2.6.8 and 6.1.1.4'
N N 0.0061 0.0033 'International Tables Vol C Tables 4.2.6.8 and 6.1.1.4'
O O 0.0106 0.0060 'International Tables Vol C Tables 4.2.6.8 and 6.1.1.4'
P P 0.1023 0.0942 'International Tables Vol C Tables 4.2.6.8 and 6.1.1.4'
Nd Nd -0.1943 3.0179 'International Tables Vol C Tables 4.2.6.8 and 6.1.1.4'

loop_
_geom_angle_atom_site_label_1
_geom_angle_atom_site_label_2
_geom_angle_atom_site_label_3
_geom_angle
_geom_angle_site_symmetry_1
_geom_angle_site_symmetry_3
O3 Nd1 O1 93.05(16) 3_577 3_677
O3 Nd1 O7 92.55(17) 3_577 .
O1 Nd1 O7 160.43(16) 3_677 .
O3 Nd1 O2 86.69(15) 3_577 .
O1 Nd1 O2 124.80(14) 3_677 .
O7 Nd1 O2 74.25(16) . .
O3 Nd1 O6 161.79(16) 3_577 .
O1 Nd1 O6 85.22(15) 3_677 .
O7 Nd1 O6 95.08(17) . .
O2 Nd1 O6 79.54(15) . .
O3 Nd1 O5 73.90(15) 3_577 4_676
O1 Nd1 O5 83.45(16) 3_677 4_676
O7 Nd1 O5 80.12(18) . 4_676
O2 Nd1 O5 147.00(17) . 4_676
O6 Nd1 O5 123.72(16) . 4_676
O3 Nd1 O4 124.66(15) 3_577 4_676
O1 Nd1 O4 82.61(16) 3_677 4_676
O7 Nd1 O4 78.78(17) . 4_676
O2 Nd1 O4 139.38(15) . 4_676
O6 Nd1 O4 73.16(15) . 4_676
O5 Nd1 O4 50.76(15) 4_676 4_676
O3 Nd1 O1 85.22(15) 3_577 .
O1 Nd1 O1 67.28(15) 3_677 .
O7 Nd1 O1 131.93(15) . .
O2 Nd1 O1 57.68(13) . .
O6 Nd1 O1 77.38(15) . .
O5 Nd1 O1 143.04(15) 4_676 .
O4 Nd1 O1 139.24(15) 4_676 .
O3 Nd1 C7 99.13(16) 3_577 4_676
O1 Nd1 C7 80.81(16) 3_677 4_676
O7 Nd1 C7 79.78(18) . 4_676
O2 Nd1 C7 153.63(17) . 4_676
O6 Nd1 C7 98.48(17) . 4_676
O5 Nd1 C7 25.26(17) 4_676 4_676
O4 Nd1 C7 25.58(16) 4_676 4_676
O1 Nd1 C7 148.02(16) . 4_676
O3 Nd1 P1 85.79(11) 3_577 .
O1 Nd1 P1 96.50(10) 3_677 .
O7 Nd1 P1 102.61(13) . .
O2 Nd1 P1 28.36(10) . .
O6 Nd1 P1 76.43(11) . .
O5 Nd1 P1 159.64(11) 4_676 .
O4 Nd1 P1 149.55(11) 4_676 .
O1 Nd1 P1 29.32(9) . .
C7 Nd1 P1 174.48(13) 4_676 .
O3 Nd1 Nd1 88.75(12) 3_577 3_677
O1 Nd1 Nd1 35.37(10) 3_677 3_677
O7 Nd1 Nd1 163.60(12) . 3_677
O2 Nd1 Nd1 89.52(10) . 3_677
O6 Nd1 Nd1 79.35(12) . 3_677
O5 Nd1 Nd1 115.85(13) 4_676 3_677
O4 Nd1 Nd1 113.68(12) 4_676 3_677
O1 Nd1 Nd1 31.91(9) . 3_677
C7 Nd1 Nd1 116.16(13) 4_676 3_677
P1 Nd1 Nd1 61.17(3) . 3_677
O3 P1 O2 114.0(3) . .
O3 P1 O1 113.9(3) . .
O2 P1 O1 105.2(2) . .
O3 P1 C1 108.5(3) . .
O2 P1 C1 111.0(3) . .
O1 P1 C1 103.8(3) . .
O3 P1 Nd1 132.88(18) . .
O2 P1 Nd1 50.44(16) . .
O1 P1 Nd1 54.82(16) . .
C1 P1 Nd1 118.6(2) . .
P1 O1 Nd1 151.0(2) . 3_677
P1 O1 Nd1 95.86(19) . .
Nd1 O1 Nd1 112.72(15) 3_677 .
P1 O2 Nd1 101.2(2) . .
P1 O3 Nd1 141.2(3) . 3_577
C7 O4 Nd1 94.0(4) . 4_475
C7 O5 Nd1 95.0(4) . 4_475
Nd1 O6 H6C 109.0 . .
Nd1 O6 H6D 109.5 . .
H6C O6 H6D 109.5 . .
Nd1 O7 H7A 109.3 . .
Nd1 O7 H7B 109.6 . .
H7A O7 H7B 109.5 . .
H1WA O1W H1WB 109.5 . .
H2WA O2W H2WB 109.5 . .
C2 N1 C6 109.6(5) . .
C2 N1 C1 110.4(5) . .
C6 N1 C1 109.9(5) . .
N1 C1 P1 116.6(4) . .
N1 C1 H1A 108.1 . .
P1 C1 H1A 108.1 . .
N1 C1 H1B 108.1 . .
P1 C1 H1B 108.1 . .
H1A C1 H1B 107.3 . .
N1 C2 C3 111.5(6) . .
N1 C2 H2A 109.3 . .
C3 C2 H2A 109.3 . .
N1 C2 H2B 109.3 . .
C3 C2 H2B 109.3 . .
H2A C2 H2B 108.0 . .
C2 C3 C4 111.8(6) . .
C2 C3 H3B 109.3 . .
C4 C3 H3B 109.3 . .
C2 C3 H3A 109.3 . .
C4 C3 H3A 109.3 . .
H3B C3 H3A 107.9 . .
C7 C4 C5 113.2(6) . .
C7 C4 C3 112.4(5) . .
C5 C4 C3 108.6(5) . .
C7 C4 H4A 107.5 . .
C5 C4 H4A 107.5 . .
C3 C4 H4A 107.5 . .
C4 C5 C6 111.5(6) . .
C4 C5 H5A 109.3 . .
C6 C5 H5A 109.3 . .
C4 C5 H5B 109.3 . .
C6 C5 H5B 109.3 . .
H5A C5 H5B 108.0 . .
N1 C6 C5 110.2(6) . .
N1 C6 H6B 109.6 . .
C5 C6 H6B 109.6 . .
N1 C6 H6A 109.6 . .
C5 C6 H6A 109.6 . .
H6B C6 H6A 108.1 . .
O5 C7 O4 119.9(6) . .
O5 C7 C4 121.0(6) . .
O4 C7 C4 119.1(6) . .
O5 C7 Nd1 59.7(3) . 4_475
O4 C7 Nd1 60.4(3) . 4_475
C4 C7 Nd1 171.8(5) . 4_475

loop_
_geom_bond_atom_site_label_1
_geom_bond_atom_site_label_2
_geom_bond_distance
_geom_bond_site_symmetry_2
Nd1 O3 2.343(4) 3_577
Nd1 O1 2.357(4) 3_677
Nd1 O7 2.459(5) .
Nd1 O2 2.469(4) .
Nd1 O6 2.476(5) .
Nd1 O5 2.531(5) 4_676
Nd1 O4 2.545(4) 4_676
Nd1 O1 2.581(4) .
Nd1 C7 2.919(6) 4_676
Nd1 P1 3.1414(15) .
Nd1 Nd1 4.1130(7) 3_677
P1 O3 1.506(5) .
P1 O2 1.521(4) .
P1 O1 1.547(4) .
P1 C1 1.815(6) .
O1 Nd1 2.357(4) 3_677
O3 Nd1 2.343(4) 3_577
O4 C7 1.264(8) .
O4 Nd1 2.545(4) 4_475
O5 C7 1.250(8) .
O5 Nd1 2.531(4) 4_475
O6 H6C 0.8500 .
O6 H6D 0.8499 .
O7 H7A 0.8500 .
O7 H7B 0.8499 .
O1W H1WA 0.8500 .
O1W H1WB 0.8500 .
O2W H2WA 0.8500 .
O2W H2WB 0.8499 .
N1 C2 1.483(8) .
N1 C6 1.486(9) .
N1 C1 1.486(7) .
C1 H1A 0.9700 .
C1 H1B 0.9700 .
C2 C3 1.506(9) .
C2 H2A 0.9700 .
C2 H2B 0.9700 .
C3 C4 1.532(9) .
C3 H3B 0.9700 .
C3 H3A 0.9700 .
C4 C7 1.516(8) .
C4 C5 1.520(9) .
C4 H4A 0.9800 .
C5 C6 1.535(9) .
C5 H5A 0.9700 .
C5 H5B 0.9700 .
C6 H6B 0.9700 .
C6 H6A 0.9700 .
C7 Nd1 2.919(6) 4_475
